data_2002293
loop_
_publ_author_name
'Ploetz, K B'
'Mueller-Buschbaum, Hk'

_publ_section_title
;
Zur Kristallchemie der Oxoplumbate(II). II. Synthese und Aufbau von Pb9
Ga8 O21
;
_journal_name_full
;
Zeitschrift fuer Anorganische und Allgemeine Chemie
;
_journal_page_first 153
_journal_page_last 157
_journal_paper_doi 10.1002/zaac.19824840112
_journal_volume 484
_journal_year 1982
_chemical_formula_structural 'Pb9 Ga8 O21'
_chemical_formula_sum 'Ga8 O21 Pb9'
_chemical_name_systematic 'Nonalead octagallium oxide'
_space_group_IT_number 205
_symmetry_cell_setting cubic
_symmetry_Int_Tables_number 205
_symmetry_space_group_name_Hall '-P 2ac 2ab 3'
_symmetry_space_group_name_H-M 'P a -3'
_cell_angle_alpha 90
_cell_angle_beta 90
_cell_angle_gamma 90
_cell_formula_units_Z 4
_cell_length_a 13.44
_cell_length_b 13.44
_cell_length_c 13.44
_cell_volume 2427.7
_refine_ls_R_factor_all 0.061
_cod_database_code 2002293

loop_
_symmetry_equiv_pos_as_xyz
x,y,z
1/2+x,1/2-y,-z
-x,1/2+y,1/2-z
1/2-x,-y,1/2+z
y,z,x
1/2-y,-z,1/2+x
1/2+y,1/2-z,-x
-y,1/2+z,1/2-x
z,x,y
-z,1/2+x,1/2-y
1/2-z,-x,1/2+y
1/2+z,1/2-x,-y
-x,-y,-z
1/2-x,1/2+y,z
x,1/2-y,1/2+z
1/2+x,y,1/2-z
-y,-z,-x
1/2+y,z,1/2-x
1/2-y,1/2+z,x
y,1/2-z,1/2+x
-z,-x,-y
z,1/2-x,1/2+y
1/2+z,x,1/2-y
1/2-z,1/2+x,y

loop_
_atom_site_label
_atom_site_type_symbol
_atom_site_symmetry_multiplicity
_atom_site_Wyckoff_symbol
_atom_site_fract_x
_atom_site_fract_y
_atom_site_fract_z
_atom_site_occupancy
_atom_site_attached_hydrogens
_atom_site_calc_flag
Pb1 Pb2+ 24 d 0.2611 0.9612 0.3746 1. 0 d
Pb2 Pb2+ 4 b 0.5 0.5 0.5 1. 0 d
Pb3 Pb2+ 8 c 0.2258 0.2258 0.2258 1. 0 d
Ga1 Ga3+ 24 d 0.2196 0.4526 0.1058 1. 0 d
Ga2 Ga3+ 8 c 0.0759 0.0759 0.0759 1. 0 d
O1 O2- 24 d 0.057 0.048 0.21 1. 0 d
O2 O2- 24 d 0.705 0.626 0.809 1. 0 d
O3 O2- 4 a 0. 0. 0. 1. 0 d
O4 O2- 24 d 0.39 0.508 0.673 1. 0 d
O5 O2- 8 c 0.389 0.389 0.389 1. 0 d

loop_
_atom_type_symbol
_atom_type_oxidation_number
Pb2+ 2.000
Ga3+ 3.000
O2- -2.000
